data_4337291
loop_
_publ_author_name
'Hutchinson, Daniel J.'
'James, Matthew P.'
'Hanton, Lyall R.'
'Moratti, Stephen C.'

_publ_section_title
;
 Metal-induced isomerization of a molecular strand containing
 contradictory dynamic coordination sites.
;
_journal_issue 4
_journal_name_full 'Inorganic chemistry'
_journal_page_first 2122
_journal_page_last 2132
_journal_paper_doi 10.1021/ic4027392
_journal_volume 53
_journal_year 2014
_chemical_formula_moiety 'C70 H78 Ag3 N30 O4, 2(C F3 O3 S)'
_chemical_formula_sum 'C72 H78 Ag3 F6 N30 O10 S2'
_chemical_formula_weight 2025.40
_chemical_name_systematic
;
 ?
;
_space_group_IT_number 14
_symmetry_cell_setting monoclinic
_symmetry_space_group_name_Hall '-P 2yn'
_symmetry_space_group_name_H-M 'P 1 21/n 1'
_atom_sites_solution_hydrogens geom
_atom_sites_solution_primary direct
_atom_sites_solution_secondary difmap
_audit_creation_method SHELXL-97
_cell_angle_alpha 90.0
_cell_angle_beta 98.747(3)
_cell_angle_gamma 90.0
_cell_formula_units_Z 4.00000
_cell_length_a 15.9060(4)
_cell_length_b 20.1642(6)
_cell_length_c 28.7161(12)
_cell_measurement_reflns_used 23042
_cell_measurement_temperature 100.01(10)
_cell_measurement_theta_max 29.4310
_cell_measurement_theta_min 3.4090
_cell_volume 9103.0(5)
_computing_cell_refinement
;
CrysAlisPro, Agilent Technologies,
Version 1.171.36.28 (release 01-02-2013 CrysAlis171 .NET)
(compiled Feb  1 2013,16:14:44)
;
_computing_data_collection
;
CrysAlisPro, Agilent Technologies,
Version 1.171.36.28 (release 01-02-2013 CrysAlis171 .NET)
(compiled Feb  1 2013,16:14:44)
;
_computing_data_reduction
;
CrysAlisPro, Agilent Technologies,
Version 1.171.36.28 (release 01-02-2013 CrysAlis171 .NET)
(compiled Feb  1 2013,16:14:44)
;
_computing_molecular_graphics 'Bruker SHELXTL'
_computing_publication_material 'Bruker SHELXTL'
_computing_structure_refinement 'SHELXL-97 (Sheldrick, 1997)'
_computing_structure_solution 'SIR97 (Altomare et al., 1999)'
_diffrn_ambient_temperature 100.01(10)
_diffrn_detector_area_resol_mean 5.1725
_diffrn_measured_fraction_theta_full 0.998
_diffrn_measured_fraction_theta_max 0.998
_diffrn_measurement_device_type 'SuperNova, Dual, Cu at zero, Atlas'
_diffrn_measurement_method '\w scans'
_diffrn_radiation_monochromator mirror
_diffrn_radiation_source 'SuperNova (Mo) X-ray Source'
_diffrn_radiation_type MoK\a
_diffrn_radiation_wavelength 0.71069
_diffrn_reflns_av_R_equivalents 0.0616
_diffrn_reflns_av_sigmaI/netI 0.0432
_diffrn_reflns_limit_h_max 19
_diffrn_reflns_limit_h_min -19
_diffrn_reflns_limit_k_max 24
_diffrn_reflns_limit_k_min -24
_diffrn_reflns_limit_l_max 34
_diffrn_reflns_limit_l_min -34
_diffrn_reflns_number 74844
_diffrn_reflns_theta_full 25.50
_diffrn_reflns_theta_max 25.50
_diffrn_reflns_theta_min 2.77
_exptl_absorpt_coefficient_mu 0.766
_exptl_absorpt_correction_T_max 0.918
_exptl_absorpt_correction_T_min 0.766
_exptl_absorpt_correction_type gaussian
_exptl_absorpt_process_details
;
CrysAlisPro, Agilent Technologies,
Version 1.171.36.28 (release 01-02-2013 CrysAlis171 .NET)
(compiled Feb  1 2013,16:14:44)
Numerical absorption correction based on gaussian integration over
a multifaceted crystal model
;
_exptl_crystal_colour yellow
_exptl_crystal_density_diffrn 1.478
_exptl_crystal_density_method 'not measured'
_exptl_crystal_description plate
_exptl_crystal_F_000 4108
_exptl_crystal_size_max 0.3480
_exptl_crystal_size_mid 0.2963
_exptl_crystal_size_min 0.1119
_platon_squeeze_details
;
;
_refine_diff_density_max 2.344
_refine_diff_density_min -2.217
_refine_diff_density_rms 0.137
_refine_ls_extinction_method none
_refine_ls_goodness_of_fit_ref 1.079
_refine_ls_hydrogen_treatment constr
_refine_ls_matrix_type full
_refine_ls_number_parameters 1120
_refine_ls_number_reflns 16929
_refine_ls_number_restraints 49
_refine_ls_restrained_S_all 1.078
_refine_ls_R_factor_all 0.1100
_refine_ls_R_factor_gt 0.0957
_refine_ls_shift/su_max 0.002
_refine_ls_shift/su_mean 0.000
_refine_ls_structure_factor_coef Fsqd
_refine_ls_weighting_details 'calc w=1/[\s^2^(Fo^2^)+(0.0916P)^2^+79.7757P] where P=(Fo^2^+2Fc^2^)/3'
_refine_ls_weighting_scheme calc
_refine_ls_wR_factor_gt 0.2386
_refine_ls_wR_factor_ref 0.2472
_reflns_number_gt 13307
_reflns_number_total 16929
_reflns_threshold_expression >2\s(I)
_cod_data_source_file ic4027392_si_002.cif
_cod_data_source_block Complex_5_sdjh997r
_cod_depositor_comments
;
The following automatic conversions were performed:

'_symmetry_cell_setting' value 'Monoclinic' changed to 'monoclinic'
according to
/usr/data/users/saulius/automatic-downloads/current/ACS/lib/dictionaries/cif_core.dic
dictionary named 'cif_core.dic' version 2.4.2 from 2011-04-26.

Automatic conversion script
Id: cif_fix_values 2281 2013-09-26 08:29:07Z andrius 
;
_cod_original_sg_symbol_H-M 'P21/n  '
_cod_database_code 4337291

loop_
_symmetry_equiv_pos_as_xyz
'x, y, z'
'-x+1/2, y+1/2, -z+1/2'
'-x, -y, -z'
'x-1/2, -y-1/2, z-1/2'

loop_
_atom_site_label
_atom_site_type_symbol
_atom_site_fract_x
_atom_site_fract_y
_atom_site_fract_z
_atom_site_U_iso_or_equiv
_atom_site_adp_type
_atom_site_occupancy
_atom_site_symmetry_multiplicity
_atom_site_calc_flag
_atom_site_refinement_flags
C1 C 0.4086(10) 0.0358(7) 0.5408(5) 0.118(6) Uani 1 1 d .
H1A H 0.4513 0.0699 0.5397 0.142 Uiso 1 1 calc R
H1B H 0.4330 0.0024 0.5631 0.142 Uiso 1 1 calc R
C2 C 0.3321(8) 0.0668(5) 0.5589(4) 0.083(4) Uani 1 1 d .
C3 C 0.2516(11) 0.0350(6) 0.5563(5) 0.117(7) Uani 1 1 d .
H3 H 0.2451 -0.0080 0.5448 0.141 Uiso 1 1 calc R
C4 C 0.1836(9) 0.0665(7) 0.5704(6) 0.114(6) Uani 1 1 d .
H4 H 0.1317 0.0450 0.5699 0.137 Uiso 1 1 calc R
C5 C 0.1954(7) 0.1331(5) 0.5859(4) 0.082(4) Uani 1 1 d .
H5 H 0.1502 0.1578 0.5938 0.098 Uiso 1 1 calc R
C6 C 0.2755(6) 0.1605(5) 0.5889(4) 0.062(3) Uani 1 1 d .
C7 C 0.2882(5) 0.2289(4) 0.6072(3) 0.047(2) Uani 1 1 d .
H7 H 0.2418 0.2572 0.6063 0.056 Uiso 1 1 calc R
C8 C 0.3049(5) 0.3623(4) 0.6301(4) 0.054(2) Uani 1 1 d .
H8A H 0.2881 0.3669 0.5967 0.081 Uiso 1 1 calc R
H8B H 0.3244 0.4044 0.6433 0.081 Uiso 1 1 calc R
H8C H 0.2571 0.3477 0.6442 0.081 Uiso 1 1 calc R
C9 C 0.4566(4) 0.3309(4) 0.6586(3) 0.0343(15) Uani 1 1 d .
C10 C 0.5163(4) 0.2837(3) 0.6736(2) 0.0282(14) Uani 1 1 d .
H10 H 0.5037 0.2387 0.6722 0.034 Uiso 1 1 calc R
C11 C 0.5982(4) 0.3076(3) 0.6914(2) 0.0297(14) Uani 1 1 d .
C12 C 0.5530(5) 0.4120(4) 0.6772(3) 0.0444(19) Uani 1 1 d .
C13 C 0.5721(8) 0.4869(5) 0.6794(5) 0.093(5) Uani 1 1 d .
H13A H 0.5221 0.5107 0.6847 0.139 Uiso 1 1 calc R
H13B H 0.5886 0.5010 0.6502 0.139 Uiso 1 1 calc R
H13C H 0.6174 0.4957 0.7047 0.139 Uiso 1 1 calc R
C14 C 0.7541(4) 0.2837(4) 0.7140(3) 0.0439(19) Uani 1 1 d .
H14A H 0.7775 0.2835 0.7469 0.066 Uiso 1 1 calc R
H14B H 0.7582 0.3275 0.7015 0.066 Uiso 1 1 calc R
H14C H 0.7851 0.2532 0.6974 0.066 Uiso 1 1 calc R
C15 C 0.6963(4) 0.1576(4) 0.7335(2) 0.0360(17) Uani 1 1 d .
H15 H 0.7534 0.1663 0.7325 0.043 Uiso 1 1 calc R
C16 C 0.6706(4) 0.0938(4) 0.7488(3) 0.0372(17) Uani 1 1 d .
C17 C 0.7274(5) 0.0412(4) 0.7492(3) 0.047(2) Uani 1 1 d .
H17 H 0.7807 0.0480 0.7405 0.057 Uiso 1 1 calc R
C18 C 0.7047(5) -0.0201(4) 0.7623(3) 0.053(2) Uani 1 1 d .
H18 H 0.7409 -0.0560 0.7608 0.063 Uiso 1 1 calc R
C19 C 0.6260(6) -0.0289(4) 0.7779(3) 0.054(2) Uani 1 1 d .
H19 H 0.6093 -0.0703 0.7876 0.065 Uiso 1 1 calc R
C20 C 0.5728(5) 0.0277(4) 0.7784(3) 0.0400(18) Uani 1 1 d .
C21 C 0.4909(5) 0.0189(4) 0.7964(3) 0.0408(18) Uani 1 1 d .
H21 H 0.4678 -0.0230 0.7993 0.049 Uiso 1 1 calc R
C22 C 0.3303(6) 0.0019(4) 0.8182(4) 0.059(2) Uani 1 1 d .
H22A H 0.3255 -0.0146 0.7865 0.088 Uiso 1 1 calc R
H22B H 0.2745 0.0079 0.8264 0.088 Uiso 1 1 calc R
H22C H 0.3615 -0.0293 0.8394 0.088 Uiso 1 1 calc R
C23 C 0.3388(4) 0.1233(4) 0.8362(3) 0.0419(19) Uani 1 1 d .
C24 C 0.3876(4) 0.1766(4) 0.8526(3) 0.0389(17) Uani 1 1 d .
H24 H 0.4466 0.1761 0.8554 0.047 Uiso 1 1 calc R
C25 C 0.3426(5) 0.2324(4) 0.8651(3) 0.047(2) Uani 1 1 d .
C26 C 0.2179(5) 0.1773(5) 0.8442(5) 0.072(3) Uani 1 1 d .
C27 C 0.1212(6) 0.1782(7) 0.8366(7) 0.116(6) Uani 1 1 d .
H27A H 0.1017 0.2001 0.8626 0.175 Uiso 1 1 calc R
H27B H 0.1001 0.1335 0.8344 0.175 Uiso 1 1 calc R
H27C H 0.1006 0.2015 0.8080 0.175 Uiso 1 1 calc R
C28 C 0.3417(7) 0.3508(5) 0.8902(4) 0.072(3) Uani 1 1 d .
H28A H 0.3461 0.3608 0.9232 0.107 Uiso 1 1 calc R
H28B H 0.2828 0.3467 0.8769 0.107 Uiso 1 1 calc R
H28C H 0.3672 0.3858 0.8745 0.107 Uiso 1 1 calc R
C29 C 0.5121(6) 0.3337(5) 0.9154(3) 0.051(2) Uani 1 1 d .
H29 H 0.4868 0.3754 0.9137 0.061 Uiso 1 1 calc R
C30 C 0.6029(6) 0.3250(5) 0.9352(3) 0.055(2) Uani 1 1 d .
C31 C 0.6552(9) 0.3803(7) 0.9380(4) 0.093(4) Uani 1 1 d .
H31 H 0.6346 0.4226 0.9301 0.111 Uiso 1 1 calc R
C32 C 0.7447(9) 0.3671(8) 0.9542(4) 0.100(5) Uani 1 1 d .
H32 H 0.7842 0.4012 0.9540 0.120 Uiso 1 1 calc R
C33 C 0.7727(8) 0.3036(9) 0.9703(4) 0.094(4) Uani 1 1 d .
H33 H 0.8295 0.2955 0.9820 0.113 Uiso 1 1 calc R
C34 C 0.7147(8) 0.2557(7) 0.9679(3) 0.075(3) Uani 1 1 d .
C35 C 0.7336(7) 0.1822(6) 0.9886(4) 0.080(4) Uani 1 1 d .
H35A H 0.6990 0.1725 1.0128 0.096 Uiso 1 1 calc R
H35B H 0.7217 0.1493 0.9638 0.096 Uiso 1 1 calc R
C36 C 0.5353(8) 0.3232(6) 0.5504(4) 0.083(4) Uani 1 1 d .
H36A H 0.5289 0.3593 0.5719 0.100 Uiso 1 1 calc R
H36B H 0.5464 0.3426 0.5210 0.100 Uiso 1 1 calc R
C37 C 0.6110(7) 0.2822(5) 0.5708(3) 0.060(3) Uani 1 1 d .
C38 C 0.6902(8) 0.3112(5) 0.5751(3) 0.064(3) Uani 1 1 d .
H38 H 0.6960 0.3553 0.5668 0.077 Uiso 1 1 calc R
C39 C 0.7601(8) 0.2740(6) 0.5917(4) 0.070(3) Uani 1 1 d .
H39 H 0.8141 0.2927 0.5950 0.084 Uiso 1 1 calc R
C40 C 0.7502(6) 0.2077(5) 0.6037(3) 0.052(2) Uani 1 1 d .
H40 H 0.7970 0.1808 0.6135 0.063 Uiso 1 1 calc R
C41 C 0.6682(5) 0.1834(4) 0.6004(3) 0.0399(17) Uani 1 1 d .
C42 C 0.6570(5) 0.1147(4) 0.6147(2) 0.0350(16) Uani 1 1 d .
H42 H 0.7005 0.0840 0.6140 0.042 Uiso 1 1 calc R
C43 C 0.6397(4) -0.0172(4) 0.6316(3) 0.0373(16) Uani 1 1 d .
H43A H 0.6464 -0.0155 0.5990 0.056 Uiso 1 1 calc R
H43B H 0.6197 -0.0603 0.6389 0.056 Uiso 1 1 calc R
H43C H 0.6935 -0.0087 0.6508 0.056 Uiso 1 1 calc R
C44 C 0.5044(4) 0.0162(3) 0.6594(2) 0.0289(14) Uani 1 1 d .
C45 C 0.4510(4) 0.0652(3) 0.6724(2) 0.0278(14) Uani 1 1 d .
H45 H 0.4628 0.1102 0.6706 0.033 Uiso 1 1 calc R
C46 C 0.3780(4) 0.0408(4) 0.6884(3) 0.0329(15) Uani 1 1 d .
C47 C 0.4183(5) -0.0656(4) 0.6800(4) 0.052(2) Uani 1 1 d .
C48 C 0.4033(7) -0.1396(5) 0.6867(6) 0.094(5) Uani 1 1 d .
H48A H 0.4480 -0.1572 0.7096 0.142 Uiso 1 1 calc R
H48B H 0.4029 -0.1623 0.6573 0.142 Uiso 1 1 calc R
H48C H 0.3496 -0.1459 0.6974 0.142 Uiso 1 1 calc R
C49 C 0.2313(4) 0.0666(4) 0.7041(3) 0.048(2) Uani 1 1 d .
H49A H 0.2166 0.0771 0.7345 0.072 Uiso 1 1 calc R
H49B H 0.2240 0.0199 0.6984 0.072 Uiso 1 1 calc R
H49C H 0.1951 0.0909 0.6803 0.072 Uiso 1 1 calc R
C50 C 0.2971(4) 0.1899(4) 0.7272(3) 0.0358(16) Uani 1 1 d .
H50 H 0.2393 0.1806 0.7239 0.043 Uiso 1 1 calc R
C51 C 0.3293(4) 0.2548(4) 0.7449(3) 0.0369(17) Uani 1 1 d .
C52 C 0.2723(5) 0.3083(4) 0.7443(3) 0.050(2) Uani 1 1 d .
H52 H 0.2149 0.3024 0.7330 0.060 Uiso 1 1 calc R
C53 C 0.3021(5) 0.3691(4) 0.7604(3) 0.048(2) Uani 1 1 d .
H53 H 0.2649 0.4047 0.7604 0.058 Uiso 1 1 calc R
C54 C 0.3889(5) 0.3773(4) 0.7769(3) 0.0425(18) Uani 1 1 d .
H54 H 0.4106 0.4184 0.7874 0.051 Uiso 1 1 calc R
C55 C 0.4424(4) 0.3218(3) 0.7771(3) 0.0337(15) Uani 1 1 d .
C56 C 0.5323(4) 0.3298(3) 0.7954(2) 0.0316(15) Uani 1 1 d .
H56 H 0.5576 0.3715 0.7972 0.038 Uiso 1 1 calc R
C57 C 0.7054(5) 0.3462(4) 0.8205(3) 0.0386(17) Uani 1 1 d .
H57A H 0.6876 0.3651 0.7899 0.058 Uiso 1 1 calc R
H57B H 0.7656 0.3384 0.8248 0.058 Uiso 1 1 calc R
H57C H 0.6921 0.3763 0.8442 0.058 Uiso 1 1 calc R
C58 C 0.7039(4) 0.2253(4) 0.8409(2) 0.0332(15) Uani 1 1 d .
C59 C 0.6602(4) 0.1736(3) 0.8567(2) 0.0324(15) Uani 1 1 d .
H59 H 0.6021 0.1755 0.8577 0.039 Uiso 1 1 calc R
C60 C 0.7089(5) 0.1177(4) 0.8713(3) 0.0447(19) Uani 1 1 d .
C61 C 0.8266(5) 0.1683(5) 0.8545(4) 0.059(3) Uani 1 1 d .
C62 C 0.9209(6) 0.1653(7) 0.8516(6) 0.096(5) Uani 1 1 d .
H62A H 0.9501 0.1437 0.8792 0.144 Uiso 1 1 calc R
H62B H 0.9426 0.2096 0.8498 0.144 Uiso 1 1 calc R
H62C H 0.9296 0.1409 0.8241 0.144 Uiso 1 1 calc R
C63 C 0.7168(9) -0.0009(5) 0.8960(4) 0.083(4) Uani 1 1 d .
H63A H 0.7168 -0.0159 0.9277 0.124 Uiso 1 1 calc R
H63B H 0.7744 0.0042 0.8903 0.124 Uiso 1 1 calc R
H63C H 0.6882 -0.0329 0.8744 0.124 Uiso 1 1 calc R
C64 C 0.5570(8) 0.0238(5) 0.9200(3) 0.071(3) Uani 1 1 d .
H64 H 0.5763 -0.0195 0.9178 0.085 Uiso 1 1 calc R
C65 C 0.4796(7) 0.0369(7) 0.9399(4) 0.073(4) Uani 1 1 d .
C66 C 0.4274(10) -0.0214(7) 0.9419(5) 0.109(6) Uani 1 1 d .
H66 H 0.4448 -0.0624 0.9320 0.131 Uiso 1 1 calc R
C67 C 0.3548(13) -0.0151(12) 0.9582(6) 0.143(10) Uani 1 1 d .
H67 H 0.3208 -0.0519 0.9615 0.171 Uiso 1 1 calc R
C68 C 0.3307(11) 0.0466(13) 0.9700(5) 0.135(9) Uani 1 1 d .
H68 H 0.2770 0.0515 0.9786 0.162 Uiso 1 1 calc R
C69 C 0.3845(9) 0.1064(9) 0.9701(4) 0.103(5) Uani 1 1 d .
C70 C 0.3571(13) 0.1760(10) 0.9817(8) 0.135(6) Uani 1 1 d U
H70A H 0.3309 0.1981 0.9531 0.162 Uiso 1 1 calc R
H70B H 0.3154 0.1736 1.0031 0.162 Uiso 1 1 calc R
C71 C 0.4950(16) 0.5884(13) 0.7940(9) 0.211(15) Uani 1 1 d .
C72 C 0.4663(18) 0.8289(13) 0.5457(10) 0.161(8) Uani 1 1 d DU
N1 N 0.3416(5) 0.1295(4) 0.5760(3) 0.063(2) Uani 1 1 d .
N2 N 0.3627(4) 0.2495(3) 0.6241(2) 0.0367(14) Uani 1 1 d .
N3 N 0.3746(4) 0.3129(3) 0.6395(2) 0.0366(14) Uani 1 1 d .
N4 N 0.4733(4) 0.3959(3) 0.6612(2) 0.0390(14) Uani 1 1 d .
N5 N 0.6176(4) 0.3717(3) 0.6917(2) 0.0431(16) Uani 1 1 d .
N6 N 0.6641(3) 0.2636(3) 0.7084(2) 0.0353(14) Uani 1 1 d .
N7 N 0.6390(3) 0.2032(3) 0.7209(2) 0.0311(13) Uani 1 1 d .
N8 N 0.5948(3) 0.0865(3) 0.7642(2) 0.0291(12) Uani 1 1 d .
N9 N 0.4528(3) 0.0718(3) 0.8080(2) 0.0325(13) Uani 1 1 d .
N10 N 0.3750(4) 0.0654(3) 0.8214(2) 0.0391(15) Uani 1 1 d .
N11 N 0.2533(4) 0.1205(4) 0.8317(3) 0.059(2) Uani 1 1 d .
N12 N 0.2569(4) 0.2330(4) 0.8588(3) 0.062(2) Uani 1 1 d .
N13 N 0.3853(4) 0.2889(4) 0.8842(3) 0.0491(17) Uani 1 1 d .
N14 N 0.4690(4) 0.2815(3) 0.9006(2) 0.0405(15) Uani 1 1 d .
N15 N 0.6317(5) 0.2642(4) 0.9505(2) 0.057(2) Uani 1 1 d .
N16 N 0.5984(5) 0.2198(4) 0.5837(2) 0.0496(18) Uani 1 1 d .
N17 N 0.5865(4) 0.0968(3) 0.62824(19) 0.0304(12) Uani 1 1 d .
N18 N 0.5784(3) 0.0329(3) 0.6410(2) 0.0298(12) Uani 1 1 d .
N19 N 0.4917(4) -0.0488(3) 0.6640(3) 0.0420(15) Uani 1 1 d .
N20 N 0.3605(4) -0.0234(3) 0.6924(3) 0.0490(18) Uani 1 1 d .
N21 N 0.3194(3) 0.0846(3) 0.7031(2) 0.0369(14) Uani 1 1 d .
N22 N 0.3492(3) 0.1459(3) 0.7161(2) 0.0317(13) Uani 1 1 d .
N23 N 0.4132(3) 0.2621(3) 0.7610(2) 0.0275(12) Uani 1 1 d .
N24 N 0.5760(3) 0.2774(3) 0.80899(19) 0.0272(12) Uani 1 1 d .
N25 N 0.6607(3) 0.2831(3) 0.8243(2) 0.0290(12) Uani 1 1 d .
N26 N 0.7879(4) 0.2253(3) 0.8407(2) 0.0424(16) Uani 1 1 d .
N27 N 0.7923(4) 0.1136(4) 0.8693(3) 0.059(2) Uani 1 1 d .
N28 N 0.6730(5) 0.0624(3) 0.8892(3) 0.0542(19) Uani 1 1 d .
N29 N 0.5982(5) 0.0723(3) 0.9055(2) 0.0506(19) Uani 1 1 d .
N30 N 0.4574(6) 0.0957(5) 0.9524(3) 0.070(3) Uani 1 1 d .
O1 O 0.3905(8) 0.0068(6) 0.4966(3) 0.125(4) Uani 1 1 d .
H1 H 0.3552 -0.0226 0.4972 0.188 Uiso 1 1 calc R
O2 O 0.8161(12) 0.1823(10) 1.0065(7) 0.212(7) Uani 1 1 d U
H2A H 0.8295 0.1457 1.0177 0.318 Uiso 1 1 calc R
O3 O 0.4594(12) 0.2881(9) 0.5420(7) 0.197(7) Uani 1 1 d U
H3A H 0.4109 0.3031 0.5226 0.236 Uiso 1 1 calc R
O4 O 0.4305(12) 0.2136(10) 1.0034(7) 0.204(7) Uani 1 1 d U
H4A H 0.4151 0.2503 1.0111 0.306 Uiso 1 1 calc R
O11 O 0.6152(5) 0.4842(3) 0.8019(3) 0.079(2) Uani 1 1 d .
O12 O 0.5076(7) 0.4871(5) 0.8583(3) 0.115(4) Uani 1 1 d .
O13 O 0.6367(5) 0.5610(7) 0.8616(6) 0.189(8) Uani 1 1 d .
O21 O 0.3052(16) 0.7894(14) 0.5211(9) 0.268(10) Uani 1 1 d U
O22 O 0.3344(14) 0.8848(11) 0.5701(7) 0.245(10) Uani 1 1 d .
O23 O 0.387(2) 0.8850(9) 0.4950(8) 0.35(2) Uani 1 1 d .
F11 F 0.5638(7) 0.6157(5) 0.7755(6) 0.187(6) Uani 1 1 d .
F12 F 0.4742(11) 0.6128(9) 0.8323(7) 0.219(7) Uani 1 1 d U
F13 F 0.4555(5) 0.5461(5) 0.7699(5) 0.148(4) Uani 1 1 d .
F21 F 0.5046(13) 0.7813(9) 0.5275(7) 0.271(10) Uani 1 1 d .
F22 F 0.5200(10) 0.8635(13) 0.5684(9) 0.298(12) Uani 1 1 d D
F23 F 0.450(2) 0.7916(16) 0.5917(12) 0.373(13) Uani 1 1 d U
S1 S 0.5817(2) 0.52326(17) 0.83614(14) 0.0919(10) Uani 1 1 d .
S2 S 0.3597(5) 0.8480(4) 0.5329(3) 0.171(3) Uani 1 1 d .
Ag1 Ag 0.46899(4) 0.17840(3) 0.58583(2) 0.0486(2) Uani 1 1 d .
Ag2 Ag 0.50386(3) 0.17420(2) 0.763481(18) 0.02705(15) Uani 1 1 d .
Ag3 Ag 0.54346(6) 0.17957(4) 0.94427(3) 0.0665(2) Uani 1 1 d .

loop_
_atom_site_aniso_label
_atom_site_aniso_U_11
_atom_site_aniso_U_22
_atom_site_aniso_U_33
_atom_site_aniso_U_23
_atom_site_aniso_U_13
_atom_site_aniso_U_12
C1 0.146(13) 0.080(9) 0.098(10) -0.048(8) -0.078(9) 0.041(9)
C2 0.112(9) 0.051(6) 0.067(7) -0.002(5) -0.055(7) 0.013(6)
C3 0.143(13) 0.046(6) 0.127(12) 0.015(7) -0.096(11) -0.027(8)
C4 0.073(8) 0.068(8) 0.173(15) 0.007(9) -0.071(9) -0.015(7)
C5 0.066(6) 0.060(6) 0.102(9) 0.011(6) -0.043(6) -0.027(5)
C6 0.053(5) 0.048(5) 0.069(6) 0.015(4) -0.047(5) -0.008(4)
C7 0.035(4) 0.040(4) 0.058(5) 0.016(4) -0.016(4) 0.001(3)
C8 0.029(4) 0.037(4) 0.093(7) 0.011(4) 0.000(4) 0.015(3)
C9 0.035(4) 0.034(4) 0.033(4) 0.000(3) 0.001(3) -0.004(3)
C10 0.022(3) 0.032(4) 0.029(3) -0.001(3) 0.001(2) -0.003(3)
C11 0.027(3) 0.028(4) 0.035(4) 0.001(3) 0.006(3) 0.000(3)
C12 0.050(5) 0.028(4) 0.051(5) 0.003(3) -0.006(4) -0.014(3)
C13 0.082(7) 0.031(5) 0.146(12) 0.023(6) -0.043(8) -0.024(5)
C14 0.021(3) 0.060(5) 0.050(5) -0.003(4) 0.004(3) -0.007(3)
C15 0.020(3) 0.054(5) 0.033(4) -0.009(3) -0.001(3) 0.008(3)
C16 0.028(3) 0.048(5) 0.033(4) -0.012(3) -0.005(3) 0.013(3)
C17 0.037(4) 0.057(5) 0.045(4) -0.009(4) -0.004(3) 0.027(4)
C18 0.051(5) 0.038(5) 0.063(5) -0.013(4) -0.012(4) 0.031(4)
C19 0.060(5) 0.027(4) 0.067(6) -0.016(4) -0.014(4) 0.020(4)
C20 0.037(4) 0.029(4) 0.047(4) -0.007(3) -0.018(3) 0.010(3)
C21 0.035(4) 0.021(3) 0.059(5) 0.001(3) -0.016(3) 0.003(3)
C22 0.050(5) 0.043(5) 0.077(7) 0.016(5) -0.009(4) -0.017(4)
C23 0.027(3) 0.036(4) 0.062(5) 0.021(4) 0.004(3) -0.003(3)
C24 0.027(3) 0.042(4) 0.051(4) 0.004(4) 0.013(3) 0.006(3)
C25 0.029(4) 0.056(5) 0.060(5) 0.011(4) 0.015(3) 0.003(4)
C26 0.027(4) 0.067(7) 0.126(10) 0.034(7) 0.026(5) 0.006(4)
C27 0.030(5) 0.095(10) 0.23(2) -0.002(11) 0.031(8) -0.012(6)
C28 0.067(6) 0.063(6) 0.087(8) -0.026(6) 0.019(6) 0.022(5)
C29 0.072(6) 0.049(5) 0.032(4) -0.006(4) 0.012(4) 0.000(4)
C30 0.064(5) 0.063(6) 0.038(4) -0.017(4) 0.009(4) -0.030(5)
C31 0.142(12) 0.088(9) 0.047(6) -0.031(6) 0.010(7) -0.063(8)
C32 0.098(9) 0.128(12) 0.066(7) -0.040(8) -0.011(7) -0.076(9)
C33 0.076(8) 0.135(13) 0.063(7) -0.024(8) -0.014(6) -0.027(9)
C34 0.084(7) 0.101(9) 0.037(5) -0.025(5) -0.003(5) -0.013(7)
C35 0.076(7) 0.101(9) 0.047(6) -0.010(6) -0.038(5) 0.021(6)
C36 0.099(9) 0.078(8) 0.081(8) 0.045(7) 0.041(7) 0.035(7)
C37 0.096(7) 0.052(5) 0.039(5) 0.017(4) 0.034(5) 0.011(5)
C38 0.101(8) 0.046(5) 0.050(5) 0.005(4) 0.025(5) -0.015(6)
C39 0.088(8) 0.072(7) 0.052(6) 0.003(5) 0.020(5) -0.029(6)
C40 0.059(5) 0.062(6) 0.036(4) 0.009(4) 0.010(4) -0.015(4)
C41 0.050(4) 0.042(4) 0.032(4) 0.002(3) 0.019(3) 0.005(4)
C42 0.039(4) 0.034(4) 0.032(4) 0.000(3) 0.010(3) 0.001(3)
C43 0.031(3) 0.034(4) 0.048(4) -0.005(3) 0.008(3) 0.008(3)
C44 0.023(3) 0.031(4) 0.030(3) -0.004(3) -0.006(3) -0.005(3)
C45 0.022(3) 0.030(3) 0.029(3) 0.003(3) -0.005(2) -0.003(3)
C46 0.019(3) 0.035(4) 0.042(4) -0.001(3) -0.003(3) -0.005(3)
C47 0.031(4) 0.027(4) 0.102(7) -0.006(4) 0.017(4) -0.006(3)
C48 0.055(6) 0.042(6) 0.196(15) -0.029(7) 0.050(8) -0.017(5)
C49 0.020(3) 0.050(5) 0.074(6) -0.005(4) 0.007(3) -0.011(3)
C50 0.017(3) 0.041(4) 0.049(4) 0.006(3) 0.002(3) 0.002(3)
C51 0.029(3) 0.030(4) 0.054(5) 0.010(3) 0.012(3) 0.010(3)
C52 0.028(4) 0.048(5) 0.074(6) 0.006(4) 0.006(4) 0.012(3)
C53 0.042(4) 0.031(4) 0.073(6) 0.006(4) 0.011(4) 0.022(3)
C54 0.040(4) 0.033(4) 0.057(5) 0.004(4) 0.014(4) 0.010(3)
C55 0.036(4) 0.027(4) 0.041(4) 0.000(3) 0.017(3) -0.001(3)
C56 0.038(4) 0.021(3) 0.037(4) 0.000(3) 0.010(3) 0.001(3)
C57 0.031(4) 0.030(4) 0.055(5) -0.009(3) 0.007(3) -0.013(3)
C58 0.026(3) 0.036(4) 0.035(4) -0.011(3) -0.001(3) -0.007(3)
C59 0.026(3) 0.032(4) 0.037(4) 0.000(3) -0.004(3) -0.005(3)
C60 0.039(4) 0.041(4) 0.049(5) -0.006(4) -0.011(3) 0.004(3)
C61 0.031(4) 0.058(6) 0.083(7) -0.013(5) -0.012(4) 0.007(4)
C62 0.029(5) 0.093(9) 0.163(14) -0.017(9) 0.009(6) 0.003(5)
C63 0.124(10) 0.044(6) 0.068(7) 0.014(5) -0.025(7) 0.025(6)
C64 0.104(9) 0.040(5) 0.053(6) 0.018(4) -0.040(6) -0.022(5)
C65 0.059(6) 0.094(9) 0.055(6) 0.045(6) -0.025(5) -0.037(6)
C66 0.125(12) 0.105(10) 0.078(8) 0.051(8) -0.046(8) -0.079(9)
C67 0.127(15) 0.18(2) 0.097(12) 0.086(14) -0.048(11) -0.107(16)
C68 0.098(11) 0.24(2) 0.068(9) 0.086(14) 0.008(8) -0.057(15)
C69 0.090(9) 0.159(14) 0.062(7) 0.064(9) 0.014(6) -0.029(9)
C70 0.135(6) 0.135(6) 0.135(6) 0.0000(10) 0.0208(14) -0.0001(10)
C71 0.23(2) 0.23(2) 0.159(19) 0.064(18) -0.025(17) -0.21(2)
C72 0.161(8) 0.161(8) 0.161(8) -0.0003(10) 0.0244(16) 0.0003(10)
N1 0.072(5) 0.036(4) 0.064(5) 0.011(3) -0.048(4) -0.005(4)
N2 0.027(3) 0.035(3) 0.044(4) 0.008(3) -0.007(2) -0.002(2)
N3 0.027(3) 0.021(3) 0.059(4) 0.007(3) -0.004(3) 0.006(2)
N4 0.031(3) 0.032(3) 0.052(4) 0.009(3) 0.000(3) -0.003(3)
N5 0.034(3) 0.041(4) 0.053(4) 0.002(3) 0.004(3) -0.018(3)
N6 0.013(2) 0.056(4) 0.038(3) 0.002(3) 0.006(2) -0.003(2)
N7 0.023(3) 0.042(3) 0.028(3) -0.002(3) 0.005(2) 0.009(2)
N8 0.019(2) 0.028(3) 0.036(3) -0.011(2) -0.009(2) 0.004(2)
N9 0.026(3) 0.028(3) 0.041(3) 0.002(3) -0.004(2) -0.002(2)
N10 0.025(3) 0.035(3) 0.054(4) 0.004(3) -0.003(3) -0.013(3)
N11 0.025(3) 0.060(5) 0.090(6) 0.017(4) 0.005(3) -0.007(3)
N12 0.032(4) 0.051(5) 0.106(7) 0.007(4) 0.020(4) 0.011(3)
N13 0.041(4) 0.050(4) 0.058(4) -0.009(3) 0.015(3) 0.007(3)
N14 0.046(4) 0.045(4) 0.035(3) -0.008(3) 0.021(3) -0.003(3)
N15 0.056(4) 0.078(6) 0.034(4) -0.015(4) -0.006(3) 0.003(4)
N16 0.071(5) 0.048(4) 0.036(4) 0.009(3) 0.026(3) 0.012(4)
N17 0.034(3) 0.030(3) 0.028(3) -0.004(2) 0.008(2) -0.002(2)
N18 0.026(3) 0.025(3) 0.038(3) 0.000(2) 0.004(2) 0.005(2)
N19 0.031(3) 0.026(3) 0.070(5) -0.004(3) 0.009(3) -0.007(3)
N20 0.029(3) 0.035(4) 0.083(5) -0.011(3) 0.008(3) -0.011(3)
N21 0.015(2) 0.036(3) 0.058(4) -0.004(3) 0.000(2) -0.001(2)
N22 0.024(3) 0.029(3) 0.041(3) -0.001(3) 0.004(2) 0.006(2)
N23 0.022(3) 0.023(3) 0.040(3) 0.007(2) 0.013(2) 0.005(2)
N24 0.026(3) 0.026(3) 0.031(3) -0.002(2) 0.010(2) 0.000(2)
N25 0.026(3) 0.021(3) 0.039(3) -0.003(2) 0.002(2) -0.007(2)
N26 0.023(3) 0.048(4) 0.054(4) -0.013(3) -0.001(3) -0.006(3)
N27 0.038(4) 0.048(4) 0.084(6) -0.005(4) -0.018(4) 0.010(3)
N28 0.071(5) 0.033(4) 0.051(4) 0.005(3) -0.015(4) 0.003(3)
N29 0.062(5) 0.041(4) 0.039(4) 0.014(3) -0.025(3) -0.011(3)
N30 0.084(6) 0.071(6) 0.053(5) 0.028(5) 0.002(4) -0.027(5)
O1 0.160(10) 0.148(10) 0.053(5) -0.007(6) -0.032(6) -0.010(8)
O2 0.212(7) 0.212(7) 0.212(7) -0.0001(10) 0.0319(15) 0.0000(10)
O3 0.197(7) 0.197(7) 0.197(7) 0.0006(10) 0.0297(14) 0.0000(10)
O4 0.204(7) 0.204(7) 0.204(7) -0.0002(10) 0.0314(15) 0.0002(10)
O11 0.080(5) 0.040(4) 0.128(7) -0.003(4) 0.051(5) -0.001(3)
O12 0.152(9) 0.116(8) 0.086(6) -0.014(6) 0.048(6) -0.037(7)
O13 0.040(5) 0.199(13) 0.33(2) -0.144(14) 0.043(8) -0.021(6)
O21 0.268(10) 0.268(10) 0.268(10) -0.0003(10) 0.0407(18) -0.0005(10)
O22 0.30(2) 0.28(2) 0.180(16) -0.100(16) 0.140(16) -0.021(19)
O23 0.74(6) 0.146(15) 0.22(2) -0.023(14) 0.29(3) -0.10(2)
F11 0.154(9) 0.104(7) 0.331(18) 0.065(9) 0.125(11) 0.015(7)
F12 0.219(7) 0.219(7) 0.219(7) -0.0003(10) 0.0338(15) 0.0000(10)
F13 0.053(4) 0.142(8) 0.246(13) 0.053(8) 0.013(6) 0.001(5)
F21 0.29(2) 0.232(18) 0.29(2) -0.097(16) 0.047(17) 0.094(16)
F22 0.115(10) 0.42(3) 0.35(3) -0.11(3) 0.005(13) -0.016(15)
F23 0.373(13) 0.373(13) 0.373(13) 0.0000(10) 0.057(2) 0.0003(10)
S1 0.095(2) 0.0656(19) 0.110(3) -0.0129(18) 0.000(2) 0.0146(17)
S2 0.200(7) 0.185(6) 0.139(5) -0.015(5) 0.059(5) -0.020(5)
Ag1 0.0531(4) 0.0481(4) 0.0405(3) 0.0066(3) -0.0060(3) 0.0090(3)
Ag2 0.0166(2) 0.0204(3) 0.0440(3) -0.0006(2) 0.00405(19) 0.00330(18)
Ag3 0.0882(6) 0.0545(5) 0.0577(5) 0.0158(4) 0.0138(4) -0.0104(4)

loop_
_atom_type_symbol
_atom_type_description
_atom_type_scat_dispersion_real
_atom_type_scat_dispersion_imag
_atom_type_scat_source
C C 0.0033 0.0016 'International Tables Vol C Tables 4.2.6.8 and 6.1.1.4'
H H 0.0000 0.0000 'International Tables Vol C Tables 4.2.6.8 and 6.1.1.4'
N N 0.0061 0.0033 'International Tables Vol C Tables 4.2.6.8 and 6.1.1.4'
O O 0.0106 0.0060 'International Tables Vol C Tables 4.2.6.8 and 6.1.1.4'
F F 0.0171 0.0103 'International Tables Vol C Tables 4.2.6.8 and 6.1.1.4'
S S 0.1246 0.1234 'International Tables Vol C Tables 4.2.6.8 and 6.1.1.4'
Ag Ag -0.8971 1.1015 'International Tables Vol C Tables 4.2.6.8 and 6.1.1.4'

loop_
_geom_angle_atom_site_label_1
_geom_angle_atom_site_label_2
_geom_angle_atom_site_label_3
_geom_angle
O1 C1 C2 114.7(11)
O1 C1 H1A 108.6
C2 C1 H1A 108.6
O1 C1 H1B 108.6
C2 C1 H1B 108.6
H1A C1 H1B 107.6
N1 C2 C3 119.2(13)
N1 C2 C1 117.0(12)
C3 C2 C1 123.7(12)
C4 C3 C2 121.5(12)
C4 C3 H3 119.3
C2 C3 H3 119.3
C3 C4 C5 117.3(12)
C3 C4 H4 121.3
C5 C4 H4 121.3
C6 C5 C4 118.4(13)
C6 C5 H5 120.8
C4 C5 H5 120.8
N1 C6 C5 123.9(10)
N1 C6 C7 117.9(8)
C5 C6 C7 118.2(11)
N2 C7 C6 120.5(8)
N2 C7 H7 119.8
C6 C7 H7 119.8
N3 C8 H8A 109.5
N3 C8 H8B 109.5
H8A C8 H8B 109.5
N3 C8 H8C 109.5
H8A C8 H8C 109.5
H8B C8 H8C 109.5
N4 C9 C10 122.8(6)
N4 C9 N3 116.5(6)
C10 C9 N3 120.7(6)
C9 C10 C11 115.9(6)
C9 C10 H10 122.1
C11 C10 H10 122.1
N5 C11 N6 116.9(6)
N5 C11 C10 122.4(6)
N6 C11 C10 120.7(6)
N4 C12 N5 127.9(7)
N4 C12 C13 115.4(8)
N5 C12 C13 116.7(7)
C12 C13 H13A 109.5
C12 C13 H13B 109.5
H13A C13 H13B 109.5
C12 C13 H13C 109.5
H13A C13 H13C 109.5
H13B C13 H13C 109.5
N6 C14 H14A 109.5
N6 C14 H14B 109.5
H14A C14 H14B 109.5
N6 C14 H14C 109.5
H14A C14 H14C 109.5
H14B C14 H14C 109.5
N7 C15 C16 119.7(6)
N7 C15 H15 120.2
C16 C15 H15 120.2
N8 C16 C17 121.5(8)
N8 C16 C15 120.4(6)
C17 C16 C15 118.1(7)
C18 C17 C16 119.9(8)
C18 C17 H17 120.1
C16 C17 H17 120.1
C17 C18 C19 119.4(7)
C17 C18 H18 120.3
C19 C18 H18 120.3
C18 C19 C20 117.6(8)
C18 C19 H19 121.2
C20 C19 H19 121.2
N8 C20 C19 122.2(8)
N8 C20 C21 120.2(6)
C19 C20 C21 117.6(8)
N9 C21 C20 117.5(7)
N9 C21 H21 121.2
C20 C21 H21 121.2
N10 C22 H22A 109.5
N10 C22 H22B 109.5
H22A C22 H22B 109.5
N10 C22 H22C 109.5
H22A C22 H22C 109.5
H22B C22 H22C 109.5
N11 C23 C24 125.3(8)
N11 C23 N10 113.1(7)
C24 C23 N10 121.6(6)
C23 C24 C25 115.6(7)
C23 C24 H24 122.2
C25 C24 H24 122.2
N12 C25 N13 117.9(8)
N12 C25 C24 121.1(8)
N13 C25 C24 121.0(7)
N12 C26 N11 127.8(8)
N12 C26 C27 116.8(10)
N11 C26 C27 115.2(10)
C26 C27 H27A 109.5
C26 C27 H27B 109.5
H27A C27 H27B 109.5
C26 C27 H27C 109.5
H27A C27 H27C 109.5
H27B C27 H27C 109.5
N13 C28 H28A 109.5
N13 C28 H28B 109.5
H28A C28 H28B 109.5
N13 C28 H28C 109.5
H28A C28 H28C 109.5
H28B C28 H28C 109.5
N14 C29 C30 117.8(8)
N14 C29 H29 121.1
C30 C29 H29 121.1
N15 C30 C31 122.4(11)
N15 C30 C29 119.6(8)
C31 C30 C29 118.0(11)
C30 C31 C32 115.0(13)
C30 C31 H31 122.5
C32 C31 H31 122.5
C33 C32 C31 121.0(11)
C33 C32 H32 119.5
C31 C32 H32 119.5
C34 C33 C32 117.5(12)
C34 C33 H33 121.3
C32 C33 H33 121.3
C33 C34 N15 123.9(13)
C33 C34 C35 124.2(12)
N15 C34 C35 111.8(10)
O2 C35 C34 105.0(13)
O2 C35 H35A 110.7
C34 C35 H35A 110.7
O2 C35 H35B 110.7
C34 C35 H35B 110.7
H35A C35 H35B 108.8
O3 C36 C37 114.3(12)
O3 C36 H36A 108.7
C37 C36 H36A 108.7
O3 C36 H36B 108.7
C37 C36 H36B 108.7
H36A C36 H36B 107.6
N16 C37 C38 123.2(10)
N16 C37 C36 118.8(10)
C38 C37 C36 118.0(9)
C39 C38 C37 119.0(9)
C39 C38 H38 120.5
C37 C38 H38 120.5
C38 C39 C40 119.7(10)
C38 C39 H39 120.2
C40 C39 H39 120.2
C41 C40 C39 117.7(10)
C41 C40 H40 121.2
C39 C40 H40 121.2
N16 C41 C40 123.0(8)
N16 C41 C42 119.0(7)
C40 C41 C42 118.0(8)
N17 C42 C41 119.7(7)
N17 C42 H42 120.1
C41 C42 H42 120.1
N18 C43 H43A 109.5
N18 C43 H43B 109.5
H43A C43 H43B 109.5
N18 C43 H43C 109.5
H43A C43 H43C 109.5
H43B C43 H43C 109.5
N19 C44 C45 124.3(6)
N19 C44 N18 114.8(6)
C45 C44 N18 120.9(6)
C44 C45 C46 114.2(6)
C44 C45 H45 122.9
C46 C45 H45 122.9
N20 C46 N21 115.4(6)
N20 C46 C45 124.3(7)
N21 C46 C45 120.3(6)
N20 C47 N19 126.2(7)
N20 C47 C48 117.3(7)
N19 C47 C48 116.4(7)
C47 C48 H48A 109.5
C47 C48 H48B 109.5
H48A C48 H48B 109.5
C47 C48 H48C 109.5
H48A C48 H48C 109.5
H48B C48 H48C 109.5
N21 C49 H49A 109.5
N21 C49 H49B 109.5
H49A C49 H49B 109.5
N21 C49 H49C 109.5
H49A C49 H49C 109.5
H49B C49 H49C 109.5
N22 C50 C51 119.8(6)
N22 C50 H50 120.1
C51 C50 H50 120.1
N23 C51 C52 121.4(7)
N23 C51 C50 119.3(6)
C52 C51 C50 119.3(7)
C53 C52 C51 119.6(7)
C53 C52 H52 120.2
C51 C52 H52 120.2
C52 C53 C54 119.5(7)
C52 C53 H53 120.2
C54 C53 H53 120.2
C53 C54 C55 118.2(7)
C53 C54 H54 120.9
C55 C54 H54 120.9
N23 C55 C54 122.2(7)
N23 C55 C56 119.5(6)
C54 C55 C56 118.3(7)
N24 C56 C55 118.1(6)
N24 C56 H56 120.9
C55 C56 H56 120.9
N25 C57 H57A 109.5
N25 C57 H57B 109.5
H57A C57 H57B 109.5
N25 C57 H57C 109.5
H57A C57 H57C 109.5
H57B C57 H57C 109.5
N26 C58 C59 123.9(7)
N26 C58 N25 116.0(6)
C59 C58 N25 120.1(6)
C58 C59 C60 115.4(7)
C58 C59 H59 122.3
C60 C59 H59 122.3
N27 C60 N28 115.6(8)
N27 C60 C59 123.1(8)
N28 C60 C59 121.3(7)
N27 C61 N26 128.0(8)
N27 C61 C62 116.3(9)
N26 C61 C62 115.7(10)
C61 C62 H62A 109.5
C61 C62 H62B 109.5
H62A C62 H62B 109.5
C61 C62 H62C 109.5
H62A C62 H62C 109.5
H62B C62 H62C 109.5
N28 C63 H63A 109.5
N28 C63 H63B 109.5
H63A C63 H63B 109.5
N28 C63 H63C 109.5
H63A C63 H63C 109.5
H63B C63 H63C 109.5
N29 C64 C65 119.5(10)
N29 C64 H64 120.2
C65 C64 H64 120.2
N30 C65 C66 123.2(13)
N30 C65 C64 123.6(9)
C66 C65 C64 113.1(14)
C67 C66 C65 118.5(18)
C67 C66 H66 120.7
C65 C66 H66 120.7
C66 C67 C68 118.1(15)
C66 C67 H67 121.0
C68 C67 H67 121.0
C67 C68 C69 124.2(18)
C67 C68 H68 117.9
C69 C68 H68 117.9
N30 C69 C68 113.5(17)
N30 C69 C70 121.4(13)
C68 C69 C70 124.5(16)
O4 C70 C69 109.6(16)
O4 C70 H70A 109.7
C69 C70 H70A 109.7
O4 C70 H70B 109.7
C69 C70 H70B 109.7
H70A C70 H70B 108.2
F13 C71 F12 125(2)
F13 C71 F11 115(3)
F12 C71 F11 119.3(18)
F13 C71 S1 97.1(17)
F12 C71 S1 88.8(15)
F11 C71 S1 89.0(15)
F22 C72 F21 108(3)
F22 C72 F23 91(2)
F21 C72 F23 98(2)
F22 C72 S2 125(2)
F21 C72 S2 126(2)
F23 C72 S2 90(2)
C6 N1 C2 119.5(10)
C6 N1 Ag1 120.0(6)
C2 N1 Ag1 120.4(9)
C7 N2 N3 120.4(6)
C7 N2 Ag1 106.6(6)
N3 N2 Ag1 126.4(4)
N2 N3 C9 116.9(6)
N2 N3 C8 120.6(6)
C9 N3 C8 121.9(6)
C12 N4 C9 115.7(6)
C12 N5 C11 115.2(6)
N7 N6 C11 115.3(5)
N7 N6 C14 122.8(6)
C11 N6 C14 121.8(6)
C15 N7 N6 119.1(6)
C20 N8 C16 119.3(6)
C20 N8 Ag2 120.2(5)
C16 N8 Ag2 120.4(5)
C21 N9 N10 118.5(6)
C21 N9 Ag2 109.4(5)
N10 N9 Ag2 125.2(4)
N9 N10 C23 116.3(6)
N9 N10 C22 121.4(7)
C23 N10 C22 122.3(7)
C23 N11 C26 113.3(8)
C26 N12 C25 116.8(8)
N14 N13 C25 116.2(7)
N14 N13 C28 121.2(8)
C25 N13 C28 122.4(7)
C29 N14 N13 118.0(7)
C29 N14 Ag3 107.8(6)
N13 N14 Ag3 127.5(5)
C34 N15 C30 119.8(9)
C34 N15 Ag3 120.5(8)
C30 N15 Ag3 119.6(6)
C37 N16 C41 117.4(8)
C37 N16 Ag1 122.5(7)
C41 N16 Ag1 119.7(5)
C42 N17 N18 118.1(6)
N17 N18 C44 116.8(5)
N17 N18 C43 121.0(6)
C44 N18 C43 121.9(6)
C44 N19 C47 115.3(6)
C46 N20 C47 115.5(7)
N22 N21 C46 116.0(5)
N22 N21 C49 121.3(6)
C46 N21 C49 122.7(6)
C50 N22 N21 119.0(6)
C55 N23 C51 119.1(6)
C55 N23 Ag2 120.0(4)
C51 N23 Ag2 120.9(5)
C56 N24 N25 119.4(6)
C56 N24 Ag2 108.8(4)
N25 N24 Ag2 124.4(4)
N24 N25 C58 116.9(5)
N24 N25 C57 121.1(6)
C58 N25 C57 121.9(5)
C61 N26 C58 114.6(7)
C61 N27 C60 114.9(7)
N29 N28 C60 116.1(7)
N29 N28 C63 120.8(9)
C60 N28 C63 122.6(9)
C64 N29 N28 121.1(9)
C65 N30 C69 122.2(11)
C65 N30 Ag3 117.9(8)
C69 N30 Ag3 119.8(10)
C1 O1 H1 109.5
C35 O2 H2A 109.5
C36 O3 Ag1 111.9(11)
C36 O3 H3A 124.1
Ag1 O3 H3A 124.1
C70 O4 H4A 109.5
O13 S1 O11 114.9(7)
O13 S1 O12 121.2(9)
O11 S1 O12 113.5(5)
O13 S1 C71 106.2(10)
O11 S1 C71 103.0(10)
O12 S1 C71 93.1(7)
O22 S2 O23 117.0(14)
O22 S2 O21 111.7(14)
O23 S2 O21 118.4(16)
O22 S2 C72 109.9(14)
O23 S2 C72 83.2(17)
O21 S2 C72 113.3(14)
N16 Ag1 N1 170.2(3)
N16 Ag1 O3 69.2(5)
N1 Ag1 O3 109.7(5)
N16 Ag1 N2 118.0(2)
N1 Ag1 N2 70.1(3)
O3 Ag1 N2 74.6(4)
N23 Ag2 N8 178.7(2)
N23 Ag2 N9 112.72(18)
N8 Ag2 N9 68.1(2)
N23 Ag2 N24 68.05(19)
N8 Ag2 N24 112.39(17)
N9 Ag2 N24 121.71(18)
N15 Ag3 N30 169.4(3)
N15 Ag3 N14 70.4(3)
N30 Ag3 N14 114.3(3)

loop_
_geom_bond_atom_site_label_1
_geom_bond_atom_site_label_2
_geom_bond_distance
C1 O1 1.388(14)
C1 C2 1.53(2)
C1 H1A 0.9700
C1 H1B 0.9700
C2 N1 1.357(13)
C2 C3 1.42(2)
C3 C4 1.37(2)
C3 H3 0.9300
C4 C5 1.419(17)
C4 H4 0.9300
C5 C6 1.379(14)
C5 H5 0.9300
C6 N1 1.324(14)
C6 C7 1.478(13)
C7 N2 1.279(9)
C7 H7 0.9300
C8 N3 1.485(9)
C8 H8A 0.9600
C8 H8B 0.9600
C8 H8C 0.9600
C9 N4 1.337(10)
C9 C10 1.366(10)
C9 N3 1.384(9)
C10 C11 1.410(9)
C10 H10 0.9300
C11 N5 1.328(9)
C11 N6 1.403(9)
C12 N4 1.321(10)
C12 N5 1.327(11)
C12 C13 1.539(11)
C13 H13A 0.9600
C13 H13B 0.9600
C13 H13C 0.9600
C14 N6 1.472(8)
C14 H14A 0.9600
C14 H14B 0.9600
C14 H14C 0.9600
C15 N7 1.306(9)
C15 C16 1.439(11)
C15 H15 0.9300
C16 N8 1.355(9)
C16 C17 1.392(10)
C17 C18 1.357(13)
C17 H17 0.9300
C18 C19 1.403(14)
C18 H18 0.9300
C19 C20 1.422(10)
C19 H19 0.9300
C20 N8 1.318(10)
C20 C21 1.484(12)
C21 N9 1.295(9)
C21 H21 0.9300
C22 N10 1.459(10)
C22 H22A 0.9600
C22 H22B 0.9600
C22 H22C 0.9600
C23 N11 1.347(9)
C23 C24 1.368(11)
C23 N10 1.397(11)
C24 C25 1.407(11)
C24 H24 0.9300
C25 N12 1.348(10)
C25 N13 1.396(11)
C26 N12 1.320(14)
C26 N11 1.349(13)
C26 C27 1.521(12)
C27 H27A 0.9600
C27 H27B 0.9600
C27 H27C 0.9600
C28 N13 1.452(11)
C28 H28A 0.9600
C28 H28B 0.9600
C28 H28C 0.9600
C29 N14 1.292(11)
C29 C30 1.479(13)
C29 H29 0.9300
C30 N15 1.359(13)
C30 C31 1.387(14)
C31 C32 1.45(2)
C31 H31 0.9300
C32 C33 1.41(2)
C32 H32 0.9300
C33 C34 1.331(18)
C33 H33 0.9300
C34 N15 1.349(13)
C34 C35 1.608(17)
C35 O2 1.33(2)
C35 H35A 0.9700
C35 H35B 0.9700
C36 O3 1.39(2)
C36 C37 1.503(15)
C36 H36A 0.9700
C36 H36B 0.9700
C37 N16 1.335(12)
C37 C38 1.377(15)
C38 C39 1.366(16)
C38 H38 0.9300
C39 C40 1.394(14)
C39 H39 0.9300
C40 C41 1.383(12)
C40 H40 0.9300
C41 N16 1.356(11)
C41 C42 1.463(11)
C42 N17 1.293(9)
C42 H42 0.9300
C43 N18 1.457(8)
C43 H43A 0.9600
C43 H43B 0.9600
C43 H43C 0.9600
C44 N19 1.335(9)
C44 C45 1.389(10)
C44 N18 1.402(9)
C45 C46 1.401(9)
C45 H45 0.9300
C46 N20 1.334(10)
C46 N21 1.394(9)
C47 N20 1.341(10)
C47 N19 1.361(10)
C47 C48 1.529(13)
C48 H48A 0.9600
C48 H48B 0.9600
C48 H48C 0.9600
C49 N21 1.452(8)
C49 H49A 0.9600
C49 H49B 0.9600
C49 H49C 0.9600
C50 N22 1.286(9)
C50 C51 1.468(11)
C50 H50 0.9300
C51 N23 1.352(9)
C51 C52 1.407(10)
C52 C53 1.369(12)
C52 H52 0.9300
C53 C54 1.400(11)
C53 H53 0.9300
C54 C55 1.406(10)
C54 H54 0.9300
C55 N23 1.346(9)
C55 C56 1.455(10)
C56 N24 1.292(9)
C56 H56 0.9300
C57 N25 1.469(8)
C57 H57A 0.9600
C57 H57B 0.9600
C57 H57C 0.9600
C58 N26 1.338(9)
C58 C59 1.368(10)
C58 N25 1.399(9)
C59 C60 1.395(10)
C59 H59 0.9300
C60 N27 1.338(11)
C60 N28 1.388(11)
C61 N27 1.330(13)
C61 N26 1.334(12)
C61 C62 1.515(12)
C62 H62A 0.9600
C62 H62B 0.9600
C62 H62C 0.9600
C63 N28 1.453(12)
C63 H63A 0.9600
C63 H63B 0.9600
C63 H63C 0.9600
C64 N29 1.283(12)
C64 C65 1.458(17)
C64 H64 0.9300
C65 N30 1.302(16)
C65 C66 1.445(15)
C66 C67 1.32(3)
C66 H66 0.9300
C67 C68 1.36(3)
C67 H67 0.9300
C68 C69 1.48(2)
C68 H68 0.9300
C69 N30 1.351(17)
C69 C70 1.52(2)
C70 O4 1.45(2)
C70 H70A 0.9700
C70 H70B 0.9700
C71 F13 1.21(2)
C71 F12 1.29(3)
C71 F11 1.40(2)
C71 S1 2.14(3)
C72 F22 1.212(17)
C72 F21 1.29(3)
C72 F23 1.57(4)
C72 S2 1.72(3)
N1 Ag1 2.233(8)
N2 N3 1.356(8)
N2 Ag1 2.587(6)
N6 N7 1.348(9)
N8 Ag2 2.283(5)
N9 N10 1.358(8)
N9 Ag2 2.622(6)
N13 N14 1.351(9)
N14 Ag3 2.597(7)
N15 Ag3 2.199(9)
N16 Ag1 2.232(8)
N17 N18 1.352(8)
N21 N22 1.357(8)
N23 Ag2 2.279(5)
N24 N25 1.356(7)
N24 Ag2 2.626(5)
N28 N29 1.357(11)
N30 Ag3 2.211(8)
O1 H1 0.8200
O2 H2A 0.8200
O3 Ag1 2.540(19)
O3 H3A 0.9300
O4 H4A 0.8200
O11 S1 1.426(8)
O12 S1 1.599(10)
O13 S1 1.298(11)
O21 S2 1.47(3)
O22 S2 1.408(15)
O23 S2 1.435(17)

loop_
_platon_squeeze_void_nr
_platon_squeeze_void_average_x
_platon_squeeze_void_average_y
_platon_squeeze_void_average_z
_platon_squeeze_void_volume
_platon_squeeze_void_count_electrons
1 0.000 0.000 0.000 327.5 2.8
2 0.000 1.000 0.500 621.3 150.5
3 0.500 0.500 0.000 621.4 122.0
4 0.500 0.500 0.500 327.5 13.0
5 0.500 0.500 0.500 258.8 2.9
